data_4088434
loop_
_publ_author_name
'Dai, Huimin'
'Liu, Guifeng'
'Zhang, Xiaolei'
'Yan, Hong'
'Lu, Changsheng'

_publ_section_title
;
 Pyrrolylmethyl Functionalized o-Carborane Derivatives
;
_journal_issue 10
_journal_name_full Organometallics
_journal_page_first 1488
_journal_paper_doi 10.1021/acs.organomet.6b00082
_journal_volume 35
_journal_year 2016
_chemical_formula_moiety 'C27 H38 B10 Co N O4 S2'
_chemical_formula_sum 'C27 H38 B10 Co N O4 S2'
_chemical_formula_weight 671.73
_space_group_IT_number 2
_space_group_name_Hall '-P 1'
_space_group_name_H-M_alt 'P -1'
_symmetry_cell_setting triclinic
_symmetry_space_group_name_Hall '-P 1'
_symmetry_space_group_name_H-M 'P -1'
_atom_sites_solution_hydrogens geom
_atom_sites_solution_primary direct
_atom_sites_solution_secondary difmap
_audit_creation_method SHELXL-97
_cell_angle_alpha 97.856(5)
_cell_angle_beta 97.291(5)
_cell_angle_gamma 97.060(5)
_cell_formula_units_Z 2
_cell_length_a 10.133(4)
_cell_length_b 10.719(4)
_cell_length_c 16.148(6)
_cell_measurement_reflns_used 2317
_cell_measurement_temperature 273(2)
_cell_measurement_theta_max 21.84
_cell_measurement_theta_min 2.48
_cell_volume 1705.8(11)
_computing_cell_refinement SMART
_computing_data_collection 'SMART (Bruker, 2000)'
_computing_data_reduction 'SAINT (Bruker, 2000)'
_computing_molecular_graphics SHELXTL
_computing_publication_material SHELXTL
_computing_structure_refinement SHELXTL
_computing_structure_solution 'SHELXTL (Bruker, 2000)'
_diffrn_ambient_temperature 273(2)
_diffrn_measured_fraction_theta_full 0.981
_diffrn_measured_fraction_theta_max 0.981
_diffrn_measurement_device_type 'Bruker Smart Apex CCD'
_diffrn_measurement_method 'phi and omega scans'
_diffrn_radiation_monochromator graphite
_diffrn_radiation_source 'fine-focus sealed tube'
_diffrn_radiation_type MoK\a
_diffrn_radiation_wavelength 0.71073
_diffrn_reflns_av_R_equivalents 0.0450
_diffrn_reflns_av_sigmaI/netI 0.0734
_diffrn_reflns_limit_h_max 12
_diffrn_reflns_limit_h_min -12
_diffrn_reflns_limit_k_max 13
_diffrn_reflns_limit_k_min -9
_diffrn_reflns_limit_l_max 19
_diffrn_reflns_limit_l_min -18
_diffrn_reflns_number 9401
_diffrn_reflns_theta_full 25.99
_diffrn_reflns_theta_max 25.99
_diffrn_reflns_theta_min 1.94
_exptl_absorpt_coefficient_mu 0.659
_exptl_absorpt_correction_T_max 0.8685
_exptl_absorpt_correction_T_min 0.8369
_exptl_absorpt_correction_type multi-scan
_exptl_absorpt_process_details 'SADABS; Bruker, 2000'
_exptl_crystal_colour purple
_exptl_crystal_density_diffrn 1.308
_exptl_crystal_density_method 'not measured'
_exptl_crystal_description block
_exptl_crystal_F_000 696
_exptl_crystal_size_max 0.28
_exptl_crystal_size_mid 0.26
_exptl_crystal_size_min 0.22
_refine_diff_density_max 0.296
_refine_diff_density_min -0.331
_refine_diff_density_rms 0.053
_refine_ls_extinction_method none
_refine_ls_goodness_of_fit_ref 0.993
_refine_ls_hydrogen_treatment constr
_refine_ls_matrix_type full
_refine_ls_number_parameters 426
_refine_ls_number_reflns 6574
_refine_ls_number_restraints 70
_refine_ls_restrained_S_all 1.077
_refine_ls_R_factor_all 0.0790
_refine_ls_R_factor_gt 0.0488
_refine_ls_shift/su_max 0.009
_refine_ls_shift/su_mean 0.000
_refine_ls_structure_factor_coef Fsqd
_refine_ls_weighting_details 'calc w=1/[\s^2^(Fo^2^)+(0.0323P)^2^+0.0000P] where P=(Fo^2^+2Fc^2^)/3'
_refine_ls_weighting_scheme calc
_refine_ls_wR_factor_gt 0.0938
_refine_ls_wR_factor_ref 0.1046
_reflns_number_gt 4241
_reflns_number_total 6574
_reflns_threshold_expression >2sigma(I)
_cod_data_source_file om6b00082_si_002.cif
_cod_data_source_block 6a
_cod_depositor_comments
;
The following automatic conversions were performed:

data item '_symmetry_cell_setting' value 'Triclinic' was changed to
'triclinic' in accordance with the
/home/saulius/struct/COD-crude-data/automatic-downloads/DataCite-retrospective/ACS/depositions/lib/dictionaries/cif_core.dic
dictionary named 'cif_core.dic' version 2.4.2 last updated on
2011-04-26.

Automatic conversion script
Id: cif_fix_values 6909 2019-04-08 15:41:33Z antanas 
;
_cod_database_code 4088434

loop_
_symmetry_equiv_pos_as_xyz
'x, y, z'
'-x, -y, -z'

loop_
_atom_site_label
_atom_site_type_symbol
_atom_site_fract_x
_atom_site_fract_y
_atom_site_fract_z
_atom_site_U_iso_or_equiv
_atom_site_adp_type
_atom_site_occupancy
_atom_site_symmetry_multiplicity
_atom_site_calc_flag
_atom_site_refinement_flags
_atom_site_disorder_assembly
_atom_site_disorder_group
Co1 Co 0.56055(4) 0.61346(4) 0.66779(3) 0.04832(15) Uani 1 1 d . . .
S1 S 0.67332(9) 0.76935(9) 0.61247(5) 0.0636(3) Uani 1 1 d . . .
S2 S 0.60222(11) 0.95744(9) 0.78588(6) 0.0774(3) Uani 1 1 d . . .
O1 O 0.5720(4) 1.1886(4) 0.6271(3) 0.1547(16) Uani 1 1 d . . .
O2 O 0.4191(4) 1.0454(4) 0.6532(3) 0.1517(16) Uani 1 1 d DU . .
O3 O 0.69187(19) 0.4963(2) 0.64295(12) 0.0506(5) Uani 1 1 d . . .
O4 O 0.8516(2) 0.3780(2) 0.67647(14) 0.0656(7) Uani 1 1 d . . .
N1 N 0.7004(2) 0.4616(3) 0.95585(15) 0.0539(7) Uani 1 1 d . . .
B3 B 0.7916(4) 0.7721(4) 0.7849(2) 0.0525(10) Uani 1 1 d . . .
B4 B 0.9270(4) 0.7448(4) 0.7260(3) 0.0654(12) Uani 1 1 d . . .
H4 H 0.9362 0.6490 0.6949 0.078 Uiso 1 1 calc R . .
B5 B 0.9670(5) 0.8813(5) 0.6794(3) 0.0829(15) Uani 1 1 d . . .
H5 H 1.0014 0.8758 0.6173 0.100 Uiso 1 1 calc R . .
B6 B 0.8616(5) 0.9941(4) 0.7131(3) 0.0827(15) Uani 1 1 d . . .
H6 H 0.8228 1.0592 0.6720 0.099 Uiso 1 1 calc R . .
B7 B 0.8609(4) 0.9005(4) 0.8707(3) 0.0700(12) Uani 1 1 d . . .
H7A H 0.8255 0.9051 0.9325 0.084 Uiso 1 1 calc R . .
B8 B 0.9618(4) 0.7863(5) 0.8369(3) 0.0752(13) Uani 1 1 d . . .
H8 H 0.9922 0.7173 0.8775 0.090 Uiso 1 1 calc R . .
B9 B 1.0700(5) 0.8549(5) 0.7711(3) 0.0926(16) Uani 1 1 d . . .
H9A H 1.1725 0.8319 0.7688 0.111 Uiso 1 1 calc R . .
B10 B 1.0292(5) 1.0105(5) 0.7625(3) 0.0998(18) Uani 1 1 d . . .
H10 H 1.1042 1.0891 0.7536 0.120 Uiso 1 1 calc R . .
B11 B 0.9057(5) 1.0392(5) 0.8253(3) 0.0888(16) Uani 1 1 d . . .
H11 H 0.9007 1.1354 0.8575 0.107 Uiso 1 1 calc R . .
B12 B 1.0306(5) 0.9502(5) 0.8600(3) 0.0923(17) Uani 1 1 d . . .
H12 H 1.1074 0.9877 0.9152 0.111 Uiso 1 1 calc R . .
C1 C 0.8083(3) 0.8308(3) 0.6921(2) 0.0606(9) Uani 1 1 d . . .
C2 C 0.7707(3) 0.9310(3) 0.7831(2) 0.0624(9) Uani 1 1 d . . .
C3 C 0.5999(5) 1.1153(3) 0.7590(3) 0.0938(13) Uani 1 1 d . . .
H3A H 0.5560 1.1638 0.8000 0.113 Uiso 1 1 calc R A .
H3B H 0.6919 1.1566 0.7645 0.113 Uiso 1 1 calc R . .
C4 C 0.5309(6) 1.1217(5) 0.6724(3) 0.0975(15) Uani 1 1 d . . .
C6A C 0.2185(11) 1.0712(14) 0.5628(9) 0.139(4) Uani 0.50 1 d PDU A 1
H6AA H 0.2038 1.1487 0.5418 0.208 Uiso 0.50 1 calc PR A 1
H6AB H 0.1568 1.0540 0.6016 0.208 Uiso 0.50 1 calc PR A 1
H6AC H 0.2045 1.0023 0.5165 0.208 Uiso 0.50 1 calc PR A 1
C5A C 0.3223(14) 1.0813(16) 0.5955(9) 0.155(4) Uani 0.50 1 d PDU A 1
H5AA H 0.3353 1.1718 0.6163 0.186 Uiso 0.50 1 calc PR A 1
H5AB H 0.3688 1.0746 0.5465 0.186 Uiso 0.50 1 calc PR A 1
C5 C 0.3620(12) 1.0235(16) 0.5549(7) 0.133(3) Uani 0.50 1 d PDU A 2
H5A H 0.3563 1.1041 0.5346 0.160 Uiso 0.50 1 calc PR A 2
H5B H 0.4187 0.9761 0.5223 0.160 Uiso 0.50 1 calc PR A 2
C6 C 0.2617(13) 0.9689(10) 0.5505(7) 0.107(3) Uani 0.50 1 d PDU A 2
H6A H 0.2079 0.9777 0.4988 0.161 Uiso 0.50 1 calc PR A 2
H6B H 0.2197 1.0004 0.5976 0.161 Uiso 0.50 1 calc PR A 2
H6C H 0.2698 0.8807 0.5513 0.161 Uiso 0.50 1 calc PR A 2
C7 C 0.6633(3) 0.6739(3) 0.78528(17) 0.0446(7) Uani 1 1 d . . .
H7 H 0.6037 0.7173 0.8189 0.054 Uiso 1 1 calc R . .
C8 C 0.6935(3) 0.5613(3) 0.82412(18) 0.0436(7) Uani 1 1 d . . .
C9 C 0.7444(3) 0.4629(3) 0.78578(19) 0.0497(8) Uani 1 1 d . . .
H9 H 0.7716 0.4017 0.8172 0.060 Uiso 1 1 calc R . .
C10 C 0.7585(3) 0.4490(3) 0.6966(2) 0.0504(8) Uani 1 1 d . . .
C11 C 0.8720(4) 0.3585(4) 0.5880(2) 0.0909(14) Uani 1 1 d . . .
H11A H 0.8055 0.2904 0.5562 0.109 Uiso 1 1 calc R . .
H11B H 0.8622 0.4355 0.5639 0.109 Uiso 1 1 calc R . .
C12 C 1.0054(5) 0.3261(6) 0.5834(3) 0.155(2) Uani 1 1 d U . .
H12A H 1.0708 0.3947 0.6141 0.233 Uiso 1 1 calc R . .
H12B H 1.0194 0.3120 0.5254 0.233 Uiso 1 1 calc R . .
H12C H 1.0146 0.2502 0.6077 0.233 Uiso 1 1 calc R . .
C13 C 0.6714(3) 0.5688(3) 0.91494(18) 0.0502(8) Uani 1 1 d . . .
H13A H 0.7266 0.6446 0.9469 0.060 Uiso 1 1 calc R . .
H13B H 0.5783 0.5792 0.9179 0.060 Uiso 1 1 calc R . .
C14 C 0.8358(3) 0.4674(3) 0.9976(2) 0.0636(10) Uani 1 1 d . . .
H14A H 0.8960 0.5171 0.9684 0.076 Uiso 1 1 calc R . .
H14B H 0.8592 0.3819 0.9924 0.076 Uiso 1 1 calc R . .
C15 C 0.8585(3) 0.5224(4) 1.0869(3) 0.0731(11) Uani 1 1 d . . .
C16 C 0.8835(4) 0.5640(5) 1.1568(3) 0.1185(19) Uani 1 1 d . . .
H16 H 0.9039 0.5980 1.2138 0.142 Uiso 1 1 calc R . .
C17 C 0.6024(3) 0.3604(3) 0.9585(2) 0.0495(8) Uani 1 1 d . . .
C18 C 0.6259(4) 0.2727(3) 1.0127(2) 0.0662(10) Uani 1 1 d . . .
H18 H 0.7072 0.2830 1.0486 0.079 Uiso 1 1 calc R . .
C19 C 0.5303(5) 0.1716(4) 1.0135(3) 0.0953(15) Uani 1 1 d . . .
H19 H 0.5471 0.1137 1.0501 0.114 Uiso 1 1 calc R . .
C20 C 0.4092(5) 0.1542(5) 0.9608(4) 0.1079(18) Uani 1 1 d . . .
H20 H 0.3455 0.0839 0.9608 0.129 Uiso 1 1 calc R . .
C21 C 0.3835(4) 0.2409(5) 0.9086(3) 0.0878(13) Uani 1 1 d . . .
H21 H 0.3011 0.2304 0.8738 0.105 Uiso 1 1 calc R . .
C22 C 0.4780(3) 0.3435(4) 0.9069(2) 0.0625(9) Uani 1 1 d . . .
H22 H 0.4592 0.4022 0.8711 0.075 Uiso 1 1 calc R . .
C23 C 0.3836(3) 0.6010(5) 0.7175(2) 0.0725(11) Uani 1 1 d . . .
H23 H 0.3751 0.6232 0.7773 0.087 Uiso 1 1 calc R . .
C24 C 0.3974(3) 0.4825(4) 0.6781(3) 0.0769(11) Uani 1 1 d . . .
H24 H 0.4005 0.4057 0.7045 0.092 Uiso 1 1 calc R . .
C25 C 0.3999(4) 0.4904(5) 0.5927(3) 0.0903(15) Uani 1 1 d . . .
H25 H 0.4082 0.4198 0.5491 0.108 Uiso 1 1 calc R . .
C26 C 0.3907(4) 0.6115(6) 0.5801(3) 0.0983(16) Uani 1 1 d . . .
H26 H 0.3890 0.6433 0.5260 0.118 Uiso 1 1 calc R . .
C27 C 0.3842(3) 0.6841(4) 0.6590(3) 0.0854(13) Uani 1 1 d . . .
H27 H 0.3726 0.7740 0.6692 0.102 Uiso 1 1 calc R . .

loop_
_atom_site_aniso_label
_atom_site_aniso_U_11
_atom_site_aniso_U_22
_atom_site_aniso_U_33
_atom_site_aniso_U_23
_atom_site_aniso_U_13
_atom_site_aniso_U_12
Co1 0.0494(3) 0.0571(3) 0.0369(3) 0.0029(2) 0.00228(19) 0.0106(2)
S1 0.0842(6) 0.0670(6) 0.0378(5) 0.0091(4) 0.0078(4) 0.0041(5)
S2 0.1036(8) 0.0600(7) 0.0767(7) 0.0120(5) 0.0298(6) 0.0247(6)
O1 0.193(4) 0.142(3) 0.139(4) 0.079(3) 0.025(3) -0.003(3)
O2 0.128(3) 0.191(4) 0.149(4) 0.109(3) -0.005(3) 0.010(3)
O3 0.0521(12) 0.0614(14) 0.0366(12) 0.0001(10) 0.0008(10) 0.0151(11)
O4 0.0651(14) 0.0854(18) 0.0471(14) -0.0051(12) 0.0054(11) 0.0342(14)
N1 0.0448(15) 0.072(2) 0.0459(16) 0.0225(14) 0.0009(12) 0.0047(14)
B3 0.062(2) 0.054(3) 0.039(2) 0.0029(18) 0.0067(18) 0.003(2)
B4 0.054(2) 0.072(3) 0.065(3) -0.001(2) 0.012(2) 0.001(2)
B5 0.085(3) 0.084(4) 0.069(3) -0.009(3) 0.032(3) -0.026(3)
B6 0.122(4) 0.061(3) 0.061(3) 0.002(2) 0.032(3) -0.015(3)
B7 0.085(3) 0.070(3) 0.043(2) -0.003(2) 0.002(2) -0.015(3)
B8 0.062(3) 0.091(4) 0.063(3) 0.001(2) 0.000(2) -0.004(3)
B9 0.065(3) 0.106(4) 0.096(4) -0.005(3) 0.016(3) -0.013(3)
B10 0.105(4) 0.097(4) 0.081(4) -0.015(3) 0.034(3) -0.040(3)
B11 0.110(4) 0.071(3) 0.070(3) -0.015(3) 0.021(3) -0.027(3)
B12 0.082(3) 0.105(4) 0.070(3) -0.009(3) 0.004(3) -0.029(3)
C1 0.077(2) 0.057(2) 0.044(2) -0.0004(16) 0.0188(18) -0.0040(19)
C2 0.079(2) 0.055(2) 0.052(2) -0.0002(17) 0.0208(18) 0.0033(19)
C3 0.146(4) 0.058(3) 0.085(3) 0.005(2) 0.031(3) 0.038(3)
C4 0.125(4) 0.078(4) 0.099(4) 0.032(3) 0.024(3) 0.025(3)
C6A 0.118(7) 0.173(8) 0.143(8) 0.076(7) 0.041(6) 0.010(7)
C5A 0.136(6) 0.186(7) 0.151(7) 0.075(6) 0.004(6) 0.013(6)
C5 0.121(6) 0.180(7) 0.118(7) 0.079(6) 0.011(6) 0.043(6)
C6 0.136(9) 0.093(8) 0.086(7) 0.015(6) -0.004(7) 0.009(7)
C7 0.0505(18) 0.052(2) 0.0317(16) 0.0019(14) 0.0072(14) 0.0113(16)
C8 0.0407(16) 0.050(2) 0.0365(17) 0.0033(14) 0.0010(13) 0.0025(15)
C9 0.0556(19) 0.058(2) 0.0372(18) 0.0098(15) 0.0063(15) 0.0143(17)
C10 0.0506(19) 0.053(2) 0.045(2) -0.0029(16) 0.0076(16) 0.0098(17)
C11 0.086(3) 0.136(4) 0.050(2) -0.021(2) 0.005(2) 0.056(3)
C12 0.116(4) 0.253(6) 0.104(4) -0.004(4) 0.038(3) 0.066(4)
C13 0.0527(18) 0.061(2) 0.0355(18) 0.0060(15) 0.0064(14) 0.0045(17)
C14 0.0450(19) 0.091(3) 0.054(2) 0.018(2) 0.0034(16) 0.0040(19)
C15 0.055(2) 0.099(3) 0.062(3) 0.011(2) -0.011(2) 0.017(2)
C16 0.097(3) 0.174(5) 0.071(3) -0.009(3) -0.021(3) 0.034(3)
C17 0.0464(18) 0.055(2) 0.048(2) 0.0014(16) 0.0166(15) 0.0086(17)
C18 0.073(2) 0.055(2) 0.078(3) 0.015(2) 0.027(2) 0.017(2)
C19 0.116(4) 0.056(3) 0.133(4) 0.028(3) 0.063(3) 0.023(3)
C20 0.093(4) 0.062(3) 0.168(6) -0.016(3) 0.069(4) -0.007(3)
C21 0.062(3) 0.080(3) 0.111(4) -0.026(3) 0.026(2) -0.001(2)
C22 0.050(2) 0.074(3) 0.060(2) -0.0064(19) 0.0139(17) 0.0074(19)
C23 0.047(2) 0.111(4) 0.054(2) -0.005(2) 0.0077(17) 0.006(2)
C24 0.052(2) 0.078(3) 0.094(4) 0.013(3) 0.000(2) -0.003(2)
C25 0.053(2) 0.118(4) 0.077(3) -0.042(3) -0.003(2) -0.005(3)
C26 0.058(2) 0.180(6) 0.060(3) 0.041(3) -0.006(2) 0.024(3)
C27 0.061(2) 0.084(3) 0.116(4) 0.020(3) 0.008(3) 0.028(2)

loop_
_atom_type_symbol
_atom_type_description
_atom_type_scat_dispersion_real
_atom_type_scat_dispersion_imag
_atom_type_scat_source
C C 0.0033 0.0016 'International Tables Vol C Tables 4.2.6.8 and 6.1.1.4'
H H 0.0000 0.0000 'International Tables Vol C Tables 4.2.6.8 and 6.1.1.4'
B B 0.0013 0.0007 'International Tables Vol C Tables 4.2.6.8 and 6.1.1.4'
N N 0.0061 0.0033 'International Tables Vol C Tables 4.2.6.8 and 6.1.1.4'
O O 0.0106 0.0060 'International Tables Vol C Tables 4.2.6.8 and 6.1.1.4'
S S 0.1246 0.1234 'International Tables Vol C Tables 4.2.6.8 and 6.1.1.4'
Co Co 0.3494 0.9721 'International Tables Vol C Tables 4.2.6.8 and 6.1.1.4'

loop_
_geom_angle_atom_site_label_1
_geom_angle_atom_site_label_2
_geom_angle_atom_site_label_3
_geom_angle
O3 Co1 C27 158.48(15)
O3 Co1 C7 90.57(10)
C27 Co1 C7 108.96(17)
O3 Co1 C23 135.37(15)
C27 Co1 C23 39.72(15)
C7 Co1 C23 89.75(13)
O3 Co1 C24 99.70(14)
C27 Co1 C24 66.39(16)
C7 Co1 C24 107.72(15)
C23 Co1 C24 38.84(15)
O3 Co1 C26 119.88(18)
C27 Co1 C26 40.22(17)
C7 Co1 C26 149.18(18)
C23 Co1 C26 65.81(16)
C24 Co1 C26 65.24(17)
O3 Co1 C25 92.99(14)
C27 Co1 C25 65.76(18)
C7 Co1 C25 146.74(18)
C23 Co1 C25 65.02(16)
C24 Co1 C25 39.13(15)
C26 Co1 C25 37.83(17)
O3 Co1 S1 92.17(7)
C27 Co1 S1 95.62(13)
C7 Co1 S1 93.01(9)
C23 Co1 S1 132.37(14)
C24 Co1 S1 155.85(12)
C26 Co1 S1 90.61(15)
C25 Co1 S1 119.85(16)
C1 S1 Co1 103.12(11)
C2 S2 C3 103.93(19)
C4 O2 C5A 115.8(8)
C4 O2 C5 113.2(6)
C5A O2 C5 38.2(8)
C10 O3 Co1 124.6(2)
C10 O4 C11 117.1(2)
C17 N1 C14 121.2(3)
C17 N1 C13 122.3(2)
C14 N1 C13 116.5(3)
C7 B3 C1 117.1(3)
C7 B3 C2 117.9(3)
C1 B3 C2 62.8(2)
C7 B3 B4 125.7(3)
C1 B3 B4 57.2(2)
C2 B3 B4 105.9(3)
C7 B3 B8 132.0(3)
C1 B3 B8 103.8(3)
C2 B3 B8 102.0(3)
B4 B3 B8 58.8(2)
C7 B3 B7 124.5(3)
C1 B3 B7 106.9(3)
C2 B3 B7 56.2(2)
B4 B3 B7 105.8(3)
B8 B3 B7 58.4(2)
C1 B4 B9 106.3(3)
C1 B4 B5 58.3(2)
B9 B4 B5 60.5(3)
C1 B4 B8 106.9(3)
B9 B4 B8 60.9(2)
B5 B4 B8 108.9(3)
C1 B4 B3 59.2(2)
B9 B4 B3 109.1(3)
B5 B4 B3 107.5(3)
B8 B4 B3 60.7(2)
C1 B4 H4 123.8
B9 B4 H4 121.3
B5 B4 H4 121.8
B8 B4 H4 121.1
B3 B4 H4 121.4
C1 B5 B4 58.6(2)
C1 B5 B9 105.9(3)
B4 B5 B9 59.7(3)
C1 B5 B10 106.6(3)
B4 B5 B10 107.7(4)
B9 B5 B10 60.3(3)
C1 B5 B6 60.2(2)
B4 B5 B6 107.5(3)
B9 B5 B6 107.2(3)
B10 B5 B6 59.1(3)
C1 B5 H5 123.1
B4 B5 H5 122.1
B9 B5 H5 122.4
B10 B5 H5 122.1
B6 B5 H5 121.9
C2 B6 C1 63.3(2)
C2 B6 B10 104.0(3)
C1 B6 B10 105.0(4)
C2 B6 B5 107.4(3)
C1 B6 B5 56.9(2)
B10 B6 B5 60.4(3)
C2 B6 B11 57.5(2)
C1 B6 B11 108.2(3)
B10 B6 B11 58.6(3)
B5 B6 B11 107.6(4)
C2 B6 H6 122.4
C1 B6 H6 121.9
B10 B6 H6 124.2
B5 B6 H6 122.3
B11 B6 H6 122.4
C2 B7 B8 106.4(3)
C2 B7 B12 104.8(3)
B8 B7 B12 60.4(3)
C2 B7 B11 58.2(2)
B8 B7 B11 107.8(3)
B12 B7 B11 59.2(3)
C2 B7 B3 59.8(2)
B8 B7 B3 60.3(2)
B12 B7 B3 108.3(3)
B11 B7 B3 107.7(3)
C2 B7 H7A 124.0
B8 B7 H7A 121.6
B12 B7 H7A 122.5
B11 B7 H7A 122.3
B3 B7 H7A 121.1
B7 B8 B4 109.5(3)
B7 B8 B12 60.1(3)
B4 B8 B12 107.7(3)
B7 B8 B9 107.8(4)
B4 B8 B9 59.5(2)
B12 B8 B9 59.3(3)
B7 B8 B3 61.4(2)
B4 B8 B3 60.5(2)
B12 B8 B3 108.8(3)
B9 B8 B3 107.9(3)
B7 B8 H8 120.8
B4 B8 H8 121.4
B12 B8 H8 121.9
B9 B8 H8 122.5
B3 B8 H8 120.9
B4 B9 B12 108.5(3)
B4 B9 B5 59.8(2)
B12 B9 B5 108.8(4)
B4 B9 B8 59.7(2)
B12 B9 B8 60.2(3)
B5 B9 B8 107.4(3)
B4 B9 B10 107.6(4)
B12 B9 B10 60.2(3)
B5 B9 B10 60.1(3)
B8 B9 B10 107.4(4)
B4 B9 H9A 121.9
B12 B9 H9A 121.0
B5 B9 H9A 121.7
B8 B9 H9A 122.3
B10 B9 H9A 122.0
B11 B10 B6 61.7(3)
B11 B10 B12 59.9(3)
B6 B10 B12 108.4(3)
B11 B10 B5 110.2(3)
B6 B10 B5 60.5(3)
B12 B10 B5 107.7(4)
B11 B10 B9 108.2(4)
B6 B10 B9 107.9(3)
B12 B10 B9 59.3(3)
B5 B10 B9 59.7(3)
B11 B10 H10 120.4
B6 B10 H10 121.0
B12 B10 H10 122.3
B5 B10 H10 121.1
B9 B10 H10 122.4
C2 B11 B10 105.8(3)
C2 B11 B12 105.3(3)
B10 B11 B12 61.3(3)
C2 B11 B7 57.9(2)
B10 B11 B7 108.7(4)
B12 B11 B7 60.2(3)
C2 B11 B6 58.5(2)
B10 B11 B6 59.8(3)
B12 B11 B6 108.0(4)
B7 B11 B6 106.3(3)
C2 B11 H11 124.5
B10 B11 H11 121.3
B12 B11 H11 121.6
B7 B11 H11 122.2
B6 B11 H11 122.4
B11 B12 B9 108.3(4)
B11 B12 B7 60.6(3)
B9 B12 B7 108.3(3)
B11 B12 B8 108.1(3)
B9 B12 B8 60.5(3)
B7 B12 B8 59.5(2)
B11 B12 B10 58.8(3)
B9 B12 B10 60.5(3)
B7 B12 B10 107.1(3)
B8 B12 B10 107.8(3)
B11 B12 H12 121.7
B9 B12 H12 121.0
B7 B12 H12 121.9
B8 B12 H12 121.7
B10 B12 H12 122.4
B5 C1 B4 63.2(2)
B5 C1 B3 115.0(3)
B4 C1 B3 63.6(2)
B5 C1 B6 62.9(2)
B4 C1 B6 113.2(3)
B3 C1 B6 110.1(3)
B5 C1 S1 127.0(2)
B4 C1 S1 123.4(2)
B3 C1 S1 112.3(2)
B6 C1 S1 119.6(3)
B5 C1 C2 107.4(3)
B4 C1 C2 108.0(3)
B3 C1 C2 59.23(19)
B6 C1 C2 57.3(2)
S1 C1 C2 116.5(2)
B7 C2 B11 63.9(3)
B7 C2 B6 115.5(3)
B11 C2 B6 63.9(3)
B7 C2 B3 64.1(2)
B11 C2 B3 115.7(3)
B6 C2 B3 110.7(3)
B7 C2 S2 119.0(2)
B11 C2 S2 124.2(3)
B6 C2 S2 120.6(3)
B3 C2 S2 112.7(2)
B7 C2 C1 109.2(3)
B11 C2 C1 110.0(3)
B6 C2 C1 59.4(2)
B3 C2 C1 57.92(19)
S2 C2 C1 118.3(2)
C4 C3 S2 115.6(3)
C4 C3 H3A 108.4
S2 C3 H3A 108.4
C4 C3 H3B 108.4
S2 C3 H3B 108.4
H3A C3 H3B 107.4
O1 C4 O2 123.3(5)
O1 C4 C3 124.5(5)
O2 C4 C3 112.2(4)
C5A C6A H6AA 109.5
C5A C6A H6AB 109.5
H6AA C6A H6AB 109.5
C5A C6A H6AC 109.5
H6AA C6A H6AC 109.5
H6AB C6A H6AC 109.5
C6A C5A O2 151.2(16)
C6A C5A H5AA 98.8
O2 C5A H5AA 98.8
C6A C5A H5AB 98.8
O2 C5A H5AB 98.8
H5AA C5A H5AB 103.9
C6 C5 O2 104.1(10)
C6 C5 H5A 110.9
O2 C5 H5A 110.9
C6 C5 H5B 110.9
O2 C5 H5B 110.9
H5A C5 H5B 109.0
C5 C6 H6A 109.5
C5 C6 H6B 109.5
H6A C6 H6B 109.5
C5 C6 H6C 109.5
H6A C6 H6C 109.5
H6B C6 H6C 109.5
C8 C7 B3 113.2(2)
C8 C7 Co1 108.7(2)
B3 C7 Co1 112.2(2)
C8 C7 H7 107.5
B3 C7 H7 107.5
Co1 C7 H7 107.5
C9 C8 C7 124.7(3)
C9 C8 C13 120.9(3)
C7 C8 C13 114.3(3)
C8 C9 C10 122.1(3)
C8 C9 H9 119.0
C10 C9 H9 119.0
O3 C10 O4 121.6(3)
O3 C10 C9 125.0(3)
O4 C10 C9 113.4(3)
C12 C11 O4 108.8(3)
C12 C11 H11A 109.9
O4 C11 H11A 109.9
C12 C11 H11B 109.9
O4 C11 H11B 109.9
H11A C11 H11B 108.3
C11 C12 H12A 109.5
C11 C12 H12B 109.5
H12A C12 H12B 109.5
C11 C12 H12C 109.5
H12A C12 H12C 109.5
H12B C12 H12C 109.5
N1 C13 C8 116.4(3)
N1 C13 H13A 108.2
C8 C13 H13A 108.2
N1 C13 H13B 108.2
C8 C13 H13B 108.2
H13A C13 H13B 107.4
N1 C14 C15 115.0(3)
N1 C14 H14A 108.5
C15 C14 H14A 108.5
N1 C14 H14B 108.5
C15 C14 H14B 108.5
H14A C14 H14B 107.5
C16 C15 C14 176.2(4)
C15 C16 H16 180.0
N1 C17 C18 120.6(3)
N1 C17 C22 121.1(3)
C18 C17 C22 118.3(3)
C19 C18 C17 120.3(4)
C19 C18 H18 119.8
C17 C18 H18 119.8
C18 C19 C20 120.8(4)
C18 C19 H19 119.6
C20 C19 H19 119.6
C21 C20 C19 119.5(4)
C21 C20 H20 120.3
C19 C20 H20 120.3
C20 C21 C22 120.6(4)
C20 C21 H21 119.7
C22 C21 H21 119.7
C21 C22 C17 120.4(4)
C21 C22 H22 119.8
C17 C22 H22 119.8
C24 C23 C27 108.9(4)
C24 C23 Co1 71.4(2)
C27 C23 Co1 68.9(2)
C24 C23 H23 125.6
C27 C23 H23 125.6
Co1 C23 H23 125.6
C23 C24 C25 107.3(4)
C23 C24 Co1 69.8(2)
C25 C24 Co1 71.4(2)
C23 C24 H24 126.3
C25 C24 H24 126.3
Co1 C24 H24 126.3
C26 C25 C24 109.0(4)
C26 C25 Co1 70.5(3)
C24 C25 Co1 69.5(2)
C26 C25 H25 125.5
C24 C25 H25 125.5
Co1 C25 H25 125.5
C25 C26 C27 107.8(4)
C25 C26 Co1 71.7(2)
C27 C26 Co1 67.6(2)
C25 C26 H26 126.1
C27 C26 H26 126.1
Co1 C26 H26 126.1
C23 C27 C26 106.9(4)
C23 C27 Co1 71.3(2)
C26 C27 Co1 72.2(2)
C23 C27 H27 126.4
C26 C27 H27 126.4
Co1 C27 H27 126.4

loop_
_geom_bond_atom_site_label_1
_geom_bond_atom_site_label_2
_geom_bond_distance
Co1 O3 1.979(2)
Co1 C27 2.021(4)
Co1 C7 2.025(3)
Co1 C23 2.052(3)
Co1 C24 2.072(4)
Co1 C26 2.082(4)
Co1 C25 2.096(4)
Co1 S1 2.2569(11)
S1 C1 1.749(3)
S2 C2 1.770(4)
S2 C3 1.806(4)
O1 C4 1.171(5)
O2 C4 1.289(5)
O2 C5A 1.391(12)
O2 C5 1.594(12)
O3 C10 1.232(3)
O4 C10 1.327(3)
O4 C11 1.460(4)
N1 C17 1.387(4)
N1 C14 1.440(3)
N1 C13 1.444(3)
B3 C7 1.571(4)
B3 C1 1.722(5)
B3 C2 1.746(5)
B3 B4 1.795(5)
B3 B8 1.798(5)
B3 B7 1.817(5)
B4 C1 1.685(5)
B4 B9 1.761(6)
B4 B5 1.762(6)
B4 B8 1.764(6)
B4 H4 1.1000
B5 C1 1.680(5)
B5 B9 1.776(7)
B5 B10 1.783(7)
B5 B6 1.785(7)
B5 H5 1.1000
B6 C2 1.703(5)
B6 C1 1.741(5)
B6 B10 1.760(7)
B6 B11 1.793(6)
B6 H6 1.1000
B7 C2 1.679(5)
B7 B8 1.763(6)
B7 B12 1.774(6)
B7 B11 1.781(6)
B7 H7A 1.1000
B8 B12 1.780(7)
B8 B9 1.785(6)
B8 H8 1.1000
B9 B12 1.764(7)
B9 B10 1.786(8)
B9 H9A 1.1000
B10 B11 1.738(7)
B10 B12 1.781(7)
B10 H10 1.1000
B11 C2 1.685(5)
B11 B12 1.757(7)
B11 H11 1.1000
B12 H12 1.1000
C1 C2 1.808(5)
C3 C4 1.496(6)
C3 H3A 0.9700
C3 H3B 0.9700
C6A C5A 1.101(12)
C6A H6AA 0.9600
C6A H6AB 0.9600
C6A H6AC 0.9600
C5A H5AA 0.9700
C5A H5AB 0.9700
C5 C6 1.098(12)
C5 H5A 0.9700
C5 H5B 0.9700
C6 H6A 0.9600
C6 H6B 0.9600
C6 H6C 0.9600
C7 C8 1.480(4)
C7 H7 0.9800
C8 C9 1.341(4)
C8 C13 1.504(4)
C9 C10 1.455(4)
C9 H9 0.9300
C11 C12 1.444(5)
C11 H11A 0.9700
C11 H11B 0.9700
C12 H12A 0.9600
C12 H12B 0.9600
C12 H12C 0.9600
C13 H13A 0.9700
C13 H13B 0.9700
C14 C15 1.459(5)
C14 H14A 0.9700
C14 H14B 0.9700
C15 C16 1.140(5)
C16 H16 0.9300
C17 C18 1.390(4)
C17 C22 1.397(4)
C18 C19 1.364(5)
C18 H18 0.9300
C19 C20 1.379(6)
C19 H19 0.9300
C20 C21 1.364(6)
C20 H20 0.9300
C21 C22 1.373(5)
C21 H21 0.9300
C22 H22 0.9300
C23 C24 1.371(5)
C23 C27 1.384(5)
C23 H23 0.9800
C24 C25 1.396(5)
C24 H24 0.9800
C25 C26 1.354(6)
C25 H25 0.9800
C26 C27 1.412(6)
C26 H26 0.9800
C27 H27 0.9800
